data_2234464
loop_
_publ_author_name
'Zhu, Zhi-Biao'
'Gao, Shan'
'Ng, Seik Weng'
'Tiekink, Edward R. T.'

_publ_section_title
;
 Pentaaqua(4,6-dihydroxybenzene-1,3-disulfonato-\k<i>O</i>^1^)zinc
 pentahydrate
;
_journal_coeditor_code XU5482
_journal_issue 4
_journal_name_full 'Acta Crystallographica Section E'
_journal_page_first m492
_journal_page_last m493
_journal_paper_doi 10.1107/S1600536812012317
_journal_volume 68
_journal_year 2012
_chemical_formula_iupac '[Zn (C6 H4 O8 S2) (H2 O)5], 5H2 O'
_chemical_formula_moiety 'C6 H14 O13 S2 Zn, 5(H2 O)'
_chemical_formula_sum 'C6 H24 O18 S2 Zn'
_chemical_formula_weight 513.74
_chemical_name_systematic
;
Pentaaqua(4,6-dihydroxybenzene-1,3-disulfonato-\k<i>O</i>^1^)zinc
pentahydrate
;
_space_group_IT_number 2
_symmetry_cell_setting triclinic
_symmetry_space_group_name_Hall '-P 1'
_symmetry_space_group_name_H-M 'P -1'
_atom_sites_solution_hydrogens geom
_atom_sites_solution_primary direct
_atom_sites_solution_secondary difmap
_audit_creation_method SHELXL-97
_cell_angle_alpha 109.3680(10)
_cell_angle_beta 104.6900(10)
_cell_angle_gamma 92.9530(10)
_cell_formula_units_Z 2
_cell_length_a 7.1479(3)
_cell_length_b 11.8929(5)
_cell_length_c 12.2044(6)
_cell_measurement_reflns_used 8162
_cell_measurement_temperature 293(2)
_cell_measurement_theta_max 27.45
_cell_measurement_theta_min 3.02
_cell_volume 936.27(7)
_computing_cell_refinement 'RAPID-AUTO (Rigaku, 1998)'
_computing_data_collection 'RAPID-AUTO (Rigaku, 1998)'
_computing_data_reduction 'CrystalClear (Rigaku/MSC and Rigaku, 2002)'
_computing_molecular_graphics 'X-SEED (Barbour, 2001) and DIAMOND (Brandenburg, 2006)'
_computing_publication_material 'publCIF (Westrip, 2010)'
_computing_structure_refinement 'SHELXL97 (Sheldrick, 2008)'
_computing_structure_solution 'SHELXS97 (Sheldrick, 2008)'
_diffrn_ambient_temperature 293(2)
_diffrn_measured_fraction_theta_full 0.991
_diffrn_measured_fraction_theta_max 0.991
_diffrn_measurement_device_type 'Rigaku R-AXIS RAPID IP'
_diffrn_measurement_method '\w scan'
_diffrn_radiation_monochromator graphite
_diffrn_radiation_source 'fine-focus sealed tube'
_diffrn_radiation_type MoK\a
_diffrn_radiation_wavelength 0.71073
_diffrn_reflns_av_R_equivalents 0.0190
_diffrn_reflns_av_sigmaI/netI 0.0236
_diffrn_reflns_limit_h_max 9
_diffrn_reflns_limit_h_min -8
_diffrn_reflns_limit_k_max 15
_diffrn_reflns_limit_k_min -15
_diffrn_reflns_limit_l_max 15
_diffrn_reflns_limit_l_min -15
_diffrn_reflns_number 9270
_diffrn_reflns_theta_full 27.45
_diffrn_reflns_theta_max 27.45
_diffrn_reflns_theta_min 3.02
_diffrn_standards_decay_% 0
_diffrn_standards_interval_count 0
_diffrn_standards_interval_time 0
_diffrn_standards_number 0
_exptl_absorpt_coefficient_mu 1.622
_exptl_absorpt_correction_T_max 0.8199
_exptl_absorpt_correction_T_min 0.7468
_exptl_absorpt_correction_type multi-scan
_exptl_absorpt_process_details '(ABSCOR; Higashi, 1995)'
_exptl_crystal_colour colourless
_exptl_crystal_density_diffrn 1.822
_exptl_crystal_density_method 'not measured'
_exptl_crystal_description prism
_exptl_crystal_F_000 532
_exptl_crystal_size_max 0.21
_exptl_crystal_size_mid 0.17
_exptl_crystal_size_min 0.14
_refine_diff_density_max 0.670
_refine_diff_density_min -0.354
_refine_ls_extinction_method none
_refine_ls_goodness_of_fit_ref 1.064
_refine_ls_hydrogen_treatment mixed
_refine_ls_matrix_type full
_refine_ls_number_parameters 310
_refine_ls_number_reflns 4257
_refine_ls_number_restraints 32
_refine_ls_restrained_S_all 1.061
_refine_ls_R_factor_all 0.0357
_refine_ls_R_factor_gt 0.0323
_refine_ls_shift/su_max 0.000
_refine_ls_shift/su_mean 0.000
_refine_ls_structure_factor_coef Fsqd
_refine_ls_weighting_details 'calc w=1/[\s^2^(Fo^2^)+(0.0505P)^2^+0.7681P] where P=(Fo^2^+2Fc^2^)/3'
_refine_ls_weighting_scheme calc
_refine_ls_wR_factor_gt 0.0863
_refine_ls_wR_factor_ref 0.0906
_reflns_number_gt 3883
_reflns_number_total 4257
_reflns_threshold_expression I>2\s(I)
_cod_data_source_file xu5482.cif
_cod_data_source_block I
_cod_database_code 2234464
_cod_database_fobs_code 2234464

loop_
_symmetry_equiv_pos_as_xyz
'x, y, z'
'-x, -y, -z'

loop_
_atom_site_type_symbol
_atom_site_label
_atom_site_fract_x
_atom_site_fract_y
_atom_site_fract_z
_atom_site_U_iso_or_equiv
_atom_site_adp_type
_atom_site_calc_flag
_atom_site_refinement_flags
_atom_site_occupancy
_atom_site_symmetry_multiplicity
Zn Zn 0.13086(4) 0.18054(2) 0.34895(2) 0.02620(9) Uani d . 1 1
S S1 0.51381(7) 0.36541(4) 0.60727(4) 0.01787(11) Uani d . 1 1
S S2 0.58913(7) 0.13241(4) 0.92703(4) 0.01968(12) Uani d . 1 1
O O1 0.4285(2) 0.24063(13) 0.53364(13) 0.0256(3) Uani d . 1 1
O O2 0.3656(2) 0.44586(14) 0.60175(14) 0.0260(3) Uani d . 1 1
O O3 0.6847(2) 0.40513(15) 0.57826(14) 0.0272(3) Uani d . 1 1
O O4 0.4610(3) 0.04682(14) 0.81323(15) 0.0335(4) Uani d . 1 1
O O5 0.5033(2) 0.15452(15) 1.02630(14) 0.0277(3) Uani d . 1 1
O O6 0.7809(2) 0.09405(16) 0.95478(17) 0.0331(4) Uani d . 1 1
O O7 0.7208(3) 0.57857(13) 0.82673(14) 0.0294(4) Uani d D 1 1
H H7 0.777(4) 0.637(2) 0.8893(18) 0.044 Uiso d D 1 1
O O8 0.7840(3) 0.37304(15) 1.10942(14) 0.0329(4) Uani d D 1 1
H H8 0.828(5) 0.4422(15) 1.160(2) 0.049 Uiso d D 1 1
O O1w 0.1481(3) 0.34947(14) 0.35174(15) 0.0289(3) Uani d D 1 1
H H11 0.205(4) 0.401(2) 0.4201(12) 0.043 Uiso d D 1 1
H H12 0.178(4) 0.369(2) 0.2982(17) 0.043 Uiso d D 1 1
O O2w 0.3028(3) 0.15031(17) 0.24487(19) 0.0411(4) Uani d D 1 1
H H21 0.300(5) 0.0797(13) 0.201(3) 0.062 Uiso d D 1 1
H H22 0.412(3) 0.191(2) 0.263(3) 0.062 Uiso d D 1 1
O O3w 0.1534(3) 0.03068(16) 0.38332(19) 0.0500(6) Uani d D 1 1
H H31 0.231(5) 0.030(3) 0.447(2) 0.075 Uiso d D 1 1
H H32 0.081(5) -0.0356(19) 0.347(3) 0.075 Uiso d D 1 1
O O4w -0.0565(2) 0.22860(16) 0.44222(16) 0.0313(4) Uani d D 1 1
H H41 -0.117(4) 0.172(2) 0.450(3) 0.047 Uiso d D 1 1
H H42 -0.136(3) 0.263(2) 0.406(3) 0.047 Uiso d D 1 1
O O5w -0.1099(3) 0.07189(19) 0.18311(16) 0.0389(4) Uani d D 1 1
H H51 -0.214(3) 0.041(3) 0.186(3) 0.058 Uiso d D 1 1
H H52 -0.130(4) 0.084(3) 0.1172(19) 0.058 Uiso d D 1 1
O O6w 0.6621(3) 0.05893(17) 0.44204(16) 0.0330(4) Uani d D 1 1
H H61 0.623(4) 0.025(3) 0.3672(10) 0.050 Uiso d D 1 1
H H62 0.582(4) 0.103(3) 0.467(2) 0.050 Uiso d D 1 1
O O7w 0.3618(3) 0.70069(16) 0.70377(16) 0.0320(4) Uani d D 1 1
H H71 0.369(5) 0.6284(12) 0.668(2) 0.048 Uiso d D 1 1
H H72 0.365(5) 0.712(2) 0.7754(12) 0.048 Uiso d D 1 1
O O8w 0.0699(3) 0.41514(16) 0.71292(15) 0.0320(4) Uani d D 1 1
H H81 0.142(3) 0.404(3) 0.668(2) 0.048 Uiso d D 1 1
H H82 -0.0465(17) 0.409(3) 0.673(2) 0.048 Uiso d D 1 1
O O9w 1.1390(3) 0.22383(15) 0.98465(17) 0.0345(4) Uani d D 1 1
H H91 1.236(3) 0.190(2) 0.998(3) 0.052 Uiso d D 1 1
H H92 1.037(2) 0.180(2) 0.975(3) 0.052 Uiso d D 1 1
O O10w 0.0671(5) 0.1796(2) 0.7321(2) 0.0718(8) Uani d D 1 1
H H101 0.066(8) 0.241(2) 0.714(4) 0.108 Uiso d D 1 1
H H102 0.100(8) 0.197(4) 0.8071(11) 0.108 Uiso d D 1 1
C C1 0.5924(3) 0.37148(18) 0.75822(17) 0.0186(4) Uani d . 1 1
C C2 0.6887(3) 0.47868(18) 0.85336(19) 0.0207(4) Uani d . 1 1
C C3 0.7494(3) 0.48013(19) 0.97151(18) 0.0231(4) Uani d . 1 1
H H3 0.8104 0.5517 1.0346 0.028 Uiso calc R 1 1
C C4 0.7200(3) 0.37540(19) 0.99630(18) 0.0218(4) Uani d . 1 1
C C5 0.6239(3) 0.26820(18) 0.90129(18) 0.0195(4) Uani d . 1 1
C C6 0.5610(3) 0.26795(18) 0.78383(18) 0.0200(4) Uani d . 1 1
H H6 0.4965 0.1969 0.7210 0.024 Uiso calc R 1 1

loop_
_atom_site_aniso_label
_atom_site_aniso_U_11
_atom_site_aniso_U_22
_atom_site_aniso_U_33
_atom_site_aniso_U_12
_atom_site_aniso_U_13
_atom_site_aniso_U_23
Zn 0.02933(16) 0.02089(14) 0.02952(15) 0.00324(11) 0.00921(11) 0.00995(11)
S1 0.0216(2) 0.0159(2) 0.0145(2) 0.00053(18) 0.00261(17) 0.00571(17)
S2 0.0248(3) 0.0179(2) 0.0185(2) 0.00282(19) 0.00699(19) 0.00866(18)
O1 0.0329(8) 0.0185(7) 0.0188(7) -0.0016(6) 0.0006(6) 0.0041(6)
O2 0.0291(8) 0.0240(7) 0.0240(8) 0.0080(6) 0.0039(6) 0.0096(6)
O3 0.0283(8) 0.0317(8) 0.0239(8) -0.0009(7) 0.0094(6) 0.0123(6)
O4 0.0508(11) 0.0224(8) 0.0213(8) -0.0085(7) 0.0031(7) 0.0076(6)
O5 0.0330(8) 0.0307(8) 0.0260(8) 0.0064(7) 0.0148(7) 0.0137(7)
O6 0.0310(9) 0.0364(9) 0.0463(10) 0.0153(7) 0.0180(8) 0.0262(8)
O7 0.0471(10) 0.0156(7) 0.0209(8) -0.0056(7) 0.0042(7) 0.0064(6)
O8 0.0491(10) 0.0268(8) 0.0151(7) -0.0062(8) -0.0021(7) 0.0079(6)
O1w 0.0389(9) 0.0205(7) 0.0278(8) 0.0024(7) 0.0081(7) 0.0106(6)
O2w 0.0415(10) 0.0296(9) 0.0476(11) 0.0019(8) 0.0255(9) -0.0010(8)
O3w 0.0634(14) 0.0237(9) 0.0437(11) -0.0093(9) -0.0222(10) 0.0183(8)
O4w 0.0299(8) 0.0332(9) 0.0338(9) 0.0037(7) 0.0129(7) 0.0133(7)
O5w 0.0309(9) 0.0531(11) 0.0280(9) -0.0082(8) -0.0014(7) 0.0181(8)
O6w 0.0352(9) 0.0363(9) 0.0273(8) 0.0055(8) 0.0054(7) 0.0137(7)
O7w 0.0383(9) 0.0302(8) 0.0309(9) 0.0087(7) 0.0149(7) 0.0109(7)
O8w 0.0312(9) 0.0354(9) 0.0251(8) 0.0032(7) 0.0056(7) 0.0073(7)
O9w 0.0304(9) 0.0253(8) 0.0401(10) 0.0006(7) 0.0062(8) 0.0053(7)
O10w 0.103(2) 0.0377(12) 0.0521(14) -0.0216(13) -0.0148(14) 0.0197(11)
C1 0.0211(9) 0.0187(9) 0.0151(9) 0.0011(8) 0.0032(7) 0.0065(7)
C2 0.0241(10) 0.0163(9) 0.0209(10) 0.0006(8) 0.0053(8) 0.0070(8)
C3 0.0282(11) 0.0184(9) 0.0171(9) -0.0014(8) 0.0024(8) 0.0030(7)
C4 0.0248(10) 0.0231(10) 0.0164(9) 0.0014(8) 0.0033(8) 0.0079(8)
C5 0.0233(10) 0.0172(9) 0.0178(9) 0.0011(8) 0.0045(7) 0.0073(7)
C6 0.0238(10) 0.0153(9) 0.0175(9) -0.0010(8) 0.0025(7) 0.0047(7)

loop_
_atom_type_symbol
_atom_type_description
_atom_type_scat_dispersion_real
_atom_type_scat_dispersion_imag
_atom_type_scat_source
C C 0.0033 0.0016 'International Tables Vol C Tables 4.2.6.8 and 6.1.1.4'
H H 0.0000 0.0000 'International Tables Vol C Tables 4.2.6.8 and 6.1.1.4'
O O 0.0106 0.0060 'International Tables Vol C Tables 4.2.6.8 and 6.1.1.4'
S S 0.1246 0.1234 'International Tables Vol C Tables 4.2.6.8 and 6.1.1.4'
Zn Zn 0.2839 1.4301 'International Tables Vol C Tables 4.2.6.8 and 6.1.1.4'

loop_
_geom_angle_atom_site_label_1
_geom_angle_atom_site_label_2
_geom_angle_atom_site_label_3
_geom_angle
O2w Zn O4w 171.28(8)
O2w Zn O3w 95.37(10)
O4w Zn O3w 92.91(10)
O2w Zn O1w 87.93(8)
O4w Zn O1w 84.59(7)
O3w Zn O1w 167.14(8)
O2w Zn O5w 86.55(8)
O4w Zn O5w 91.25(7)
O3w Zn O5w 86.37(8)
O1w Zn O5w 106.26(7)
O2w Zn O1 89.53(8)
O4w Zn O1 95.00(7)
O3w Zn O1 77.08(6)
O1w Zn O1 90.55(6)
O5w Zn O1 162.56(7)
O3 S1 O1 113.06(10)
O3 S1 O2 112.15(10)
O1 S1 O2 110.90(9)
O3 S1 C1 107.07(9)
O1 S1 C1 106.27(9)
O2 S1 C1 106.94(9)
O5 S2 O4 112.66(10)
O5 S2 O6 112.17(10)
O4 S2 O6 110.50(11)
O5 S2 C5 108.45(10)
O4 S2 C5 105.67(10)
O6 S2 C5 107.00(10)
S1 O1 Zn 123.46(9)
C2 O7 H7 111(2)
C4 O8 H8 111(2)
Zn O1w H11 114(2)
Zn O1w H12 123(2)
H11 O1w H12 110.0(16)
Zn O2w H21 118(2)
Zn O2w H22 124(2)
H21 O2w H22 110.9(17)
Zn O3w H31 121(2)
Zn O3w H32 128(2)
H31 O3w H32 109.9(17)
Zn O4w H41 114(2)
Zn O4w H42 107(2)
H41 O4w H42 109.4(16)
Zn O5w H51 123(2)
Zn O5w H52 123(2)
H51 O5w H52 109.2(16)
H61 O6w H62 110.4(16)
H71 O7w H72 109.6(16)
H81 O8w H82 110.1(16)
H91 O9w H92 110.9(17)
H101 O10w H102 111.0(18)
C6 C1 C2 119.17(18)
C6 C1 S1 119.49(15)
C2 C1 S1 121.33(15)
O7 C2 C3 121.69(18)
O7 C2 C1 118.50(18)
C3 C2 C1 119.81(18)
C2 C3 C4 120.69(19)
C2 C3 H3 119.7
C4 C3 H3 119.7
O8 C4 C3 121.99(19)
O8 C4 C5 118.46(18)
C3 C4 C5 119.53(18)
C6 C5 C4 119.40(18)
C6 C5 S2 119.21(15)
C4 C5 S2 121.34(15)
C1 C6 C5 121.38(18)
C1 C6 H6 119.3
C5 C6 H6 119.3

loop_
_geom_bond_atom_site_label_1
_geom_bond_atom_site_label_2
_geom_bond_distance
_geom_bond_publ_flag
Zn O1 2.5415(15) y
Zn O1w 1.9950(15) y
Zn O2w 1.9460(18) y
Zn O3w 1.9671(17) y
Zn O4w 1.9588(17) y
Zn O5w 2.2355(17) y
S1 O3 1.4528(16) ?
S1 O1 1.4581(15) ?
S1 O2 1.4675(16) ?
S1 C1 1.760(2) ?
S2 O5 1.4475(16) ?
S2 O4 1.4577(17) ?
S2 O6 1.4607(17) ?
S2 C5 1.761(2) ?
O7 C2 1.355(2) ?
O7 H7 0.832(10) ?
O8 C4 1.350(2) ?
O8 H8 0.834(10) ?
O1w H11 0.836(10) ?
O1w H12 0.832(10) ?
O2w H21 0.830(10) ?
O2w H22 0.834(10) ?
O3w H31 0.836(10) ?
O3w H32 0.833(10) ?
O4w H41 0.833(10) ?
O4w H42 0.838(10) ?
O5w H51 0.831(10) ?
O5w H52 0.840(10) ?
O6w H61 0.831(10) ?
O6w H62 0.836(10) ?
O7w H71 0.837(10) ?
O7w H72 0.834(10) ?
O8w H81 0.832(10) ?
O8w H82 0.838(10) ?
O9w H91 0.828(10) ?
O9w H92 0.834(10) ?
O10w H101 0.832(10) ?
O10w H102 0.834(10) ?
C1 C6 1.388(3) ?
C1 C2 1.404(3) ?
C2 C3 1.390(3) ?
C3 C4 1.394(3) ?
C3 H3 0.9300 ?
C4 C5 1.403(3) ?
C5 C6 1.388(3) ?
C6 H6 0.9300 ?

loop_
_geom_hbond_atom_site_label_D
_geom_hbond_atom_site_label_H
_geom_hbond_atom_site_label_A
_geom_hbond_site_symmetry_A
_geom_hbond_distance_DH
_geom_hbond_distance_HA
_geom_hbond_distance_DA
_geom_hbond_angle_DHA
O7 H7 O9w 2_767 0.832(10) 1.790(12) 2.612(2) 170(3)
O8 H8 O8w 2_667 0.834(10) 1.835(11) 2.664(2) 172(3)
O1w H11 O2 . 0.836(10) 2.093(16) 2.852(2) 151(3)
O1w H12 O7 2_666 0.832(10) 2.094(11) 2.923(2) 175(3)
O2w H21 O6 2_656 0.830(10) 2.220(14) 3.021(3) 162(3)
O2w H22 O7w 2_666 0.834(10) 1.884(11) 2.710(3) 171(4)
O3w H31 O6w 2_656 0.836(10) 2.01(2) 2.765(2) 149(3)
O3w H32 O10w 2_556 0.833(10) 1.785(10) 2.618(3) 178(5)
O4w H41 O6w 1_455 0.833(10) 1.976(14) 2.774(2) 160(3)
O4w H42 O7w 2_566 0.838(10) 1.987(13) 2.802(3) 164(3)
O5w H51 O4 2_556 0.831(10) 2.004(11) 2.833(3) 176(4)
O5w H52 O6 1_454 0.840(10) 1.970(12) 2.802(3) 170(3)
O6w H62 O1 . 0.836(10) 2.079(12) 2.903(2) 168(3)
O6w H61 O4 2_656 0.831(10) 1.992(10) 2.821(2) 176(3)
O7w H71 O2 . 0.837(10) 2.046(12) 2.874(2) 170(3)
O7w H72 O5 2_667 0.834(10) 2.33(2) 3.034(2) 143(3)
O8w H81 O2 . 0.832(10) 2.071(15) 2.854(2) 157(3)
O8w H82 O3 1_455 0.838(10) 1.963(10) 2.799(2) 176(3)
O9w H91 O5 1_655 0.828(10) 1.948(12) 2.747(2) 162(3)
O9w H92 O6 . 0.834(10) 1.965(10) 2.795(2) 173(3)
O10w H101 O8w . 0.832(10) 2.072(15) 2.887(3) 167(4)
O10w H102 O9w 1_455 0.834(10) 2.025(12) 2.851(3) 171(5)

loop_
_geom_torsion_atom_site_label_1
_geom_torsion_atom_site_label_2
_geom_torsion_atom_site_label_3
_geom_torsion_atom_site_label_4
_geom_torsion
O3 S1 O1 Zn -99.48(12)
O2 S1 O1 Zn 27.48(13)
C1 S1 O1 Zn 143.35(10)
O2w Zn O1 S1 99.04(12)
O4w Zn O1 S1 -73.50(12)
O3w Zn O1 S1 -165.34(14)
O1w Zn O1 S1 11.11(12)
O5w Zn O1 S1 175.93(17)
O3 S1 C1 C6 -122.53(17)
O1 S1 C1 C6 -1.4(2)
O2 S1 C1 C6 117.08(18)
O3 S1 C1 C2 56.62(19)
O1 S1 C1 C2 177.71(17)
O2 S1 C1 C2 -63.77(19)
C6 C1 C2 O7 179.0(2)
S1 C1 C2 O7 -0.1(3)
C6 C1 C2 C3 -0.6(3)
S1 C1 C2 C3 -179.75(17)
O7 C2 C3 C4 -178.1(2)
C1 C2 C3 C4 1.6(3)
C2 C3 C4 O8 177.4(2)
C2 C3 C4 C5 -1.5(3)
O8 C4 C5 C6 -178.5(2)
C3 C4 C5 C6 0.5(3)
O8 C4 C5 S2 -0.8(3)
C3 C4 C5 S2 178.15(17)
O5 S2 C5 C6 -131.59(17)
O4 S2 C5 C6 -10.6(2)
O6 S2 C5 C6 107.21(18)
O5 S2 C5 C4 50.8(2)
O4 S2 C5 C4 171.81(18)
O6 S2 C5 C4 -70.4(2)
C2 C1 C6 C5 -0.4(3)
S1 C1 C6 C5 178.79(16)
C4 C5 C6 C1 0.4(3)
S2 C5 C6 C1 -177.26(16)
